data_7711224
loop_
_publ_author_name
'Bruns, J\"orn'
'H\"oppe, Henning A.'
'H\"ammer, Matthias'
'Pasqualini, Leonard C.'
'Huppertz, Hubert'
'Sebastian, Sean'

_publ_section_title
;
 Cd[B2(SO4)4] and H2[B2(SO4)4] -- A phyllosilicate analogue borosulfate
 and its homeotypic heteropolyacid
;
_journal_name_full 'Dalton Transactions'
_journal_paper_doi 10.1039/D2DT02344J
_journal_year 2022
_chemical_formula_moiety 'C2 H8 Ag N2 O4 Re'
_chemical_formula_sum 'C2 H8 Ag N2 O4 Re'
_chemical_formula_weight 418.17
_space_group_crystal_system triclinic
_space_group_IT_number 2
_space_group_name_Hall '-P 1'
_space_group_name_H-M_alt 'P -1'
_symmetry_Int_Tables_number 2
_atom_sites_solution_hydrogens difmap
_atom_sites_solution_primary direct
_audit_creation_date 2022-05-24
_audit_creation_method
;
Olex2 1.2
(compiled 2018.05.29 svn.r3508 for OlexSys, GUI svn.r5506)
;
_audit_update_record
;
2022-08-02 deposited with the CCDC.	2022-09-12 downloaded from the CCDC.
;
_cell_angle_alpha 117.306(3)
_cell_angle_beta 115.322(3)
_cell_angle_gamma 93.114(3)
_cell_formula_units_Z 2
_cell_length_a 7.4566(7)
_cell_length_b 8.1260(6)
_cell_length_c 8.1597(7)
_cell_measurement_reflns_used 7726
_cell_measurement_temperature 100.0
_cell_measurement_theta_max 26.07
_cell_measurement_theta_min 3.02
_cell_volume 377.30(6)
_computing_cell_refinement 'SAINT V8.40B (Bruker, 2016)'
_computing_data_reduction 'SAINT V8.40B (Bruker, 2016)'
_computing_molecular_graphics 'Olex2 (Dolomanov et al., 2009)'
_computing_publication_material 'Olex2 (Dolomanov et al., 2009)'
_computing_structure_refinement 'ShelXL (Sheldrick, 2015)'
_computing_structure_solution 'SHELXT 2018/2 (Sheldrick, 2018)'
_diffrn_ambient_temperature 100.0
_diffrn_measured_fraction_theta_full 0.9866
_diffrn_measured_fraction_theta_max 0.9866
_diffrn_measurement_device_type 'Bruker APEX-II CCD'
_diffrn_measurement_method '\f and \w scans'
_diffrn_radiation_type 'Mo K\a'
_diffrn_radiation_wavelength 0.71073
_diffrn_reflns_av_R_equivalents 0.0369
_diffrn_reflns_av_unetI/netI 0.0244
_diffrn_reflns_limit_h_max 9
_diffrn_reflns_limit_h_min -9
_diffrn_reflns_limit_k_max 10
_diffrn_reflns_limit_k_min -10
_diffrn_reflns_limit_l_max 10
_diffrn_reflns_limit_l_min -10
_diffrn_reflns_number 8593
_diffrn_reflns_theta_full 26.0666
_diffrn_reflns_theta_max 26.07
_diffrn_reflns_theta_min 2.97
_diffrn_standards_number 0
_exptl_absorpt_coefficient_mu 18.583
_exptl_absorpt_correction_T_max 0.7453
_exptl_absorpt_correction_T_min 0.6493
_exptl_absorpt_correction_type multi-scan
_exptl_absorpt_process_details
;
SADABS-2016/2 (Bruker,2016/2) was used for absorption correction.
wR2(int) was 0.0739 before and 0.0547 after correction.
The Ratio of minimum to maximum transmission is 0.8712.
The \l/2 correction factor is Not present.
;
_exptl_crystal_colour colourless
_exptl_crystal_colour_primary colourless
_exptl_crystal_density_diffrn 3.6806
_exptl_crystal_description block
_exptl_crystal_F_000 376
_exptl_crystal_size_max 0.03
_exptl_crystal_size_mid 0.02
_exptl_crystal_size_min 0.01
_refine_diff_density_max 0.5651
_refine_diff_density_min -0.8434
_refine_diff_density_rms 0.1774
_refine_ls_d_res_high 0.8087
_refine_ls_d_res_low 6.8603
_refine_ls_goodness_of_fit_ref 1.0692
_refine_ls_hydrogen_treatment refall
_refine_ls_matrix_type full
_refine_ls_number_constraints 0
_refine_ls_number_parameters 123
_refine_ls_number_reflns 1472
_refine_ls_number_restraints 0
_refine_ls_restrained_S_all 1.0692
_refine_ls_R_factor_all 0.0155
_refine_ls_R_factor_gt 0.0151
_refine_ls_shift/su_max 0.0001
_refine_ls_shift/su_mean 0.0000
_refine_ls_structure_factor_coef Fsqd
_refine_ls_weighting_details 'w=1/[\s^2^(Fo^2^)+(0.0132P)^2^+0.6927P] where P=(Fo^2^+2Fc^2^)/3'
_refine_ls_weighting_scheme calc
_refine_ls_wR_factor_gt 0.0348
_refine_ls_wR_factor_ref 0.0350
_reflns_Friedel_coverage 0.0
_reflns_limit_h_max 8
_reflns_limit_h_min -9
_reflns_limit_k_max 8
_reflns_limit_k_min -10
_reflns_limit_l_max 10
_reflns_limit_l_min 0
_reflns_number_gt 1448
_reflns_number_total 1472
_reflns_threshold_expression I>=2u(I)
_cod_data_source_file d2dt02344j2.cif
_cod_data_source_block Ag[C2N2H4][ReO4]
_cod_database_code 7711224
_olex2_refinement_description
;
;
_olex2_submission_special_instructions 'No special instructions were received'

loop_
_space_group_symop_id
_space_group_symop_operation_xyz
1 x,y,z
2 -x,-y,-z

loop_
_atom_site_label
_atom_site_type_symbol
_atom_site_fract_x
_atom_site_fract_y
_atom_site_fract_z
_atom_site_U_iso_or_equiv
_atom_site_adp_type
_atom_site_occupancy
_atom_site_refinement_flags_posn
Re1 Re 0.25696(2) 0.34094(2) 0.50570(2) 0.00916(6) Uani 1.000000 .
Ag1 Ag 0.65756(4) 0.10481(4) 0.75647(4) 0.01187(8) Uani 1.000000 .
O3 O 0.2372(5) 0.5722(4) 0.6228(5) 0.0189(6) Uani 1.000000 .
O1 O 0.1315(4) 0.1951(4) 0.5518(4) 0.0156(6) Uani 1.000000 .
O2 O 0.5182(5) 0.3551(4) 0.6163(5) 0.0198(6) Uani 1.000000 .
N1 N 0.9648(5) 0.2332(5) 0.8376(6) 0.0112(6) Uani 1.000000 .
N2 N 0.3826(5) -0.0247(5) 0.7308(5) 0.0118(6) Uani 1.000000 .
O4 O 0.1462(5) 0.2345(4) 0.2329(5) 0.0203(6) Uani 1.000000 .
C2 C 0.4046(6) 0.0215(6) 0.9380(6) 0.0114(7) Uani 1.000000 .
C1 C 1.0240(6) 0.4423(6) 0.9122(6) 0.0109(7) Uani 1.000000 .
H7 H 1.157(7) 0.491(6) 0.952(7) 0.002(9) Uiso 1.000000 .
H8 H 0.943(8) 0.455(7) 0.783(8) 0.016(12) Uiso 1.000000 .
H3 H 0.273(9) 0.024(8) 0.667(9) 0.031(15) Uiso 1.000000 .
H6 H 0.990(7) 0.175(7) 0.737(8) 0.012(11) Uiso 1.000000 .
H2 H 0.415(8) 0.158(8) 1.013(8) 0.023(13) Uiso 1.000000 .
H1 H 0.274(8) -0.059(7) 0.908(8) 0.021(12) Uiso 1.000000 .
H4 H 0.340(7) -0.158(8) 0.645(8) 0.014(11) Uiso 1.000000 .
H5 H 1.031(7) 0.216(6) 0.937(8) 0.008(11) Uiso 1.000000 .

loop_
_atom_site_aniso_label
_atom_site_aniso_U_11
_atom_site_aniso_U_22
_atom_site_aniso_U_33
_atom_site_aniso_U_12
_atom_site_aniso_U_13
_atom_site_aniso_U_23
Re1 0.00963(9) 0.00849(9) 0.00962(9) 0.00258(6) 0.00436(6) 0.00554(6)
Ag1 0.01277(15) 0.01117(15) 0.01253(15) 0.00249(11) 0.00711(12) 0.00647(12)
O3 0.0207(16) 0.0117(14) 0.0248(16) 0.0044(12) 0.0126(13) 0.0092(12)
O1 0.0182(15) 0.0161(14) 0.0189(14) 0.0066(12) 0.0121(12) 0.0114(12)
O2 0.0119(14) 0.0231(16) 0.0274(16) 0.0056(12) 0.0076(13) 0.0177(14)
N1 0.0137(17) 0.0131(17) 0.0112(16) 0.0063(13) 0.0072(14) 0.0086(14)
N2 0.0114(16) 0.0102(17) 0.0128(16) 0.0027(13) 0.0050(13) 0.0065(14)
O4 0.0275(17) 0.0178(15) 0.0129(14) 0.0039(12) 0.0085(13) 0.0082(12)
C2 0.014(2) 0.0067(18) 0.0139(18) 0.0041(15) 0.0074(16) 0.0055(15)
C1 0.0104(19) 0.0104(18) 0.0096(18) -0.0003(15) 0.0062(16) 0.0032(15)

loop_
_atom_type_symbol
_atom_type_description
_atom_type_scat_dispersion_real
_atom_type_scat_dispersion_imag
_atom_type_scat_source
C C 0.0033 0.0016 'International Tables Vol C Tables 4.2.6.8 and 6.1.1.4'
H H 0.0000 0.0000 'International Tables Vol C Tables 4.2.6.8 and 6.1.1.4'
Ag Ag -0.8971 1.1015 'International Tables Vol C Tables 4.2.6.8 and 6.1.1.4'
N N 0.0061 0.0033 'International Tables Vol C Tables 4.2.6.8 and 6.1.1.4'
O O 0.0106 0.0060 'International Tables Vol C Tables 4.2.6.8 and 6.1.1.4'
Re Re -1.0185 7.2310 'International Tables Vol C Tables 4.2.6.8 and 6.1.1.4'

loop_
_geom_angle_atom_site_label_1
_geom_angle_atom_site_label_2
_geom_angle_atom_site_label_3
_geom_angle
_geom_angle_site_symmetry_1
_geom_angle_site_symmetry_3
_geom_angle_publ_flag
O1 Re1 O3 110.42(13) . . ?
O2 Re1 O3 109.05(14) . . ?
O2 Re1 O1 108.82(13) . . ?
O4 Re1 O3 110.88(14) . . ?
O4 Re1 O1 108.64(14) . . ?
O4 Re1 O2 108.99(15) . . ?
N2 Ag1 N1 168.79(13) . . ?
C1 N1 Ag1 116.7(2) . . ?
H6 N1 Ag1 114(3) . . ?
H6 N1 C1 106(3) . . ?
H5 N1 Ag1 97(3) . . ?
H5 N1 C1 111(3) . . ?
H5 N1 H6 111(4) . . ?
C2 N2 Ag1 114.6(2) . . ?
H3 N2 Ag1 108(3) . . ?
H3 N2 C2 108(3) . . ?
H4 N2 Ag1 111(3) . . ?
H4 N2 C2 106(3) . . ?
H4 N2 H3 109(4) . . ?
C2 C2 N2 110.3(4) 2_657 . ?
H2 C2 N2 106(3) . . ?
H1 C2 N2 109(3) . . ?
H1 C2 H2 109(4) . . ?
C1 C1 N1 109.7(4) 2_767 . ?
H7 C1 N1 113(3) . . ?
H8 C1 N1 108(3) . . ?
H8 C1 H7 102(4) . . ?

loop_
_geom_bond_atom_site_label_1
_geom_bond_atom_site_label_2
_geom_bond_distance
_geom_bond_site_symmetry_2
_geom_bond_publ_flag
Re1 O3 1.723(3) . ?
Re1 O1 1.735(3) . ?
Re1 O2 1.732(3) . ?
Re1 O4 1.723(3) . ?
Ag1 Ag1 3.2484(6) 2_656 ?
Ag1 N1 2.141(3) . ?
Ag1 N2 2.134(3) . ?
N1 C1 1.481(5) . ?
N1 H6 0.85(5) . ?
N1 H5 0.83(5) . ?
N2 C2 1.483(5) . ?
N2 H3 0.98(6) . ?
N2 H4 0.92(5) . ?
C2 C2 1.522(8) 2_657 ?
C2 H2 0.97(5) . ?
C2 H1 1.01(5) . ?
C1 C1 1.518(7) 2_767 ?
C1 H7 0.90(4) . ?
C1 H8 1.03(5) . ?
